data_4078998
loop_
_publ_author_name
'Guo, Lihua'
'Gao, Haiyang'
'Guan, Qirui'
'Hu, Haibin'
'Deng, Juean'
'Liu, Jun'
'Liu, Fengshou'
'Wu, Qing'

_publ_section_title
;
 Substituent Effects of the Backbone in \a-Diimine Palladium Catalysts on
 Homo- and Copolymerization of Ethylene with Methyl Acrylate
;
_journal_issue 17
_journal_name_full Organometallics
_journal_page_first 6054
_journal_paper_doi 10.1021/om300380b
_journal_volume 31
_journal_year 2012
_chemical_formula_sum 'C127 H88 B2 F48 N4 O Pd'
_chemical_formula_weight 2726.03
_chemical_name_systematic
; 
 ? 
;
_space_group_IT_number 2
_symmetry_cell_setting triclinic
_symmetry_space_group_name_Hall '-P 1'
_symmetry_space_group_name_H-M 'P -1'
_atom_sites_solution_hydrogens geom
_atom_sites_solution_primary direct
_atom_sites_solution_secondary difmap
_audit_creation_method SHELXL-97
_cell_angle_alpha 74.65
_cell_angle_beta 87.55
_cell_angle_gamma 76.33
_cell_formula_units_Z 2
_cell_length_a 16.721
_cell_length_b 17.548
_cell_length_c 24.927
_cell_measurement_temperature 293(2)
_cell_volume 6851.839
_computing_cell_refinement 'Bruker XSCANS'
_computing_data_collection 'Bruker XSCANS'
_computing_data_reduction 'Bruker SHELXTL'
_computing_molecular_graphics 'Bruker SHELXTL'
_computing_publication_material 'Bruker SHELXTL'
_computing_structure_refinement 'SHELXL-97 (Sheldrick, 1997)'
_computing_structure_solution 'SHELXS-97 (Sheldrick, 1990)'
_diffrn_ambient_temperature 293(2)
_diffrn_measured_fraction_theta_full 0.979
_diffrn_measured_fraction_theta_max 0.979
_diffrn_measurement_device_type 'Bruker P4'
_diffrn_measurement_method '\w scans'
_diffrn_radiation_monochromator graphite
_diffrn_radiation_source 'fine-focus sealed tube'
_diffrn_radiation_type MoK\a
_diffrn_radiation_wavelength 0.71073
_diffrn_reflns_av_R_equivalents 0.0620
_diffrn_reflns_av_sigmaI/netI 0.1185
_diffrn_reflns_limit_h_max 20
_diffrn_reflns_limit_h_min -20
_diffrn_reflns_limit_k_max 21
_diffrn_reflns_limit_k_min -21
_diffrn_reflns_limit_l_max 30
_diffrn_reflns_limit_l_min -30
_diffrn_reflns_number 51806
_diffrn_reflns_theta_full 26.00
_diffrn_reflns_theta_max 26.00
_diffrn_reflns_theta_min 1.30
_exptl_absorpt_coefficient_mu 0.247
_exptl_absorpt_correction_T_max 0.9476
_exptl_absorpt_correction_T_min 0.9011
_exptl_crystal_colour red
_exptl_crystal_density_diffrn 1.321
_exptl_crystal_density_method 'not measured'
_exptl_crystal_description block
_exptl_crystal_F_000 2748
_exptl_crystal_size_max 0.43
_exptl_crystal_size_mid 0.24
_exptl_crystal_size_min 0.22
_refine_diff_density_max 2.731
_refine_diff_density_min -0.961
_refine_diff_density_rms 0.182
_refine_ls_extinction_method none
_refine_ls_goodness_of_fit_ref 1.100
_refine_ls_hydrogen_treatment mixed
_refine_ls_matrix_type full
_refine_ls_number_parameters 1825
_refine_ls_number_reflns 26407
_refine_ls_number_restraints 215
_refine_ls_restrained_S_all 1.124
_refine_ls_R_factor_all 0.1726
_refine_ls_R_factor_gt 0.0984
_refine_ls_shift/su_max 0.190
_refine_ls_shift/su_mean 0.000
_refine_ls_structure_factor_coef Fsqd
_refine_ls_weighting_details 'calc w=1/[\s^2^(Fo^2^)+(0.2000P)^2^+0.0000P] where P=(Fo^2^+2Fc^2^)/3'
_refine_ls_weighting_scheme calc
_refine_ls_wR_factor_gt 0.2778
_refine_ls_wR_factor_ref 0.3422
_reflns_number_gt 14059
_reflns_number_total 26407
_reflns_threshold_expression >2sigma(I)
_cod_data_source_file om300380b.cif
_cod_data_source_block 12173m
_cod_depositor_comments
;
The following automatic conversions were performed:

'_symmetry_cell_setting' value 'Triclinic' changed to 'triclinic'
according to the built-in table from CIF Core dictionary named
'cif_core.dic' version 2.4.1 from 2010-06-29.

Automatic conversion script
Id: cif_fix_values 1715 2011-07-08 13:25:40Z adriana 
;
_cod_original_cell_volume 6851.9
_cod_original_sg_symbol_H-M P-1
_cod_database_code 4078998

loop_
_symmetry_equiv_pos_as_xyz
'x, y, z'
'-x, -y, -z'

loop_
_atom_site_label
_atom_site_type_symbol
_atom_site_fract_x
_atom_site_fract_y
_atom_site_fract_z
_atom_site_U_iso_or_equiv
_atom_site_adp_type
_atom_site_occupancy
_atom_site_symmetry_multiplicity
_atom_site_calc_flag
_atom_site_refinement_flags
_atom_site_disorder_assembly
_atom_site_disorder_group
B1 B 0.7887(5) 0.6147(5) 0.6227(3) 0.0305(18) Uani 1 1 d . . .
C1 C 0.9605(4) 0.1492(4) 0.2714(3) 0.0331(17) Uani 1 1 d . . .
N1 N 0.8889(4) 0.1159(3) 0.2816(2) 0.0290(13) Uani 1 1 d . . .
O1 O 0.2519(9) 0.9590(10) 0.1927(9) 0.048(4) Uani 0.33 1 d PU . .
Pd1 Pd 0.78053(3) 0.16102(3) 0.23694(2) 0.02593(18) Uani 1 1 d . . .
B2 B 0.7636(5) 0.8003(5) 0.1216(3) 0.0286(17) Uani 1 1 d . . .
C2 C 0.9553(5) 0.2241(5) 0.2818(3) 0.0422(19) Uani 1 1 d . . .
N2 N 0.7514(3) 0.0715(3) 0.2993(2) 0.0243(12) Uani 1 1 d . . .
C131 C 0.6129(19) 0.323(2) 0.8583(10) 0.077(12) Uani 0.33 1 d PD . .
H13C H 0.6117 0.3529 0.8859 0.093 Uiso 0.33 1 calc PR . .
H13D H 0.6392 0.2672 0.8775 0.093 Uiso 0.33 1 calc PR . .
C3 C 1.0266(6) 0.2536(5) 0.2745(4) 0.055(2) Uani 1 1 d . . .
H3 H 1.0259 0.3031 0.2818 0.066 Uiso 1 1 calc R . .
N3 N 0.6683(3) 0.2273(3) 0.2037(2) 0.0277(12) Uani 1 1 d . . .
C4 C 1.0975(7) 0.2110(7) 0.2567(4) 0.068(3) Uani 1 1 d . . .
H4 H 1.1442 0.2322 0.2520 0.082 Uiso 1 1 calc R . .
N4 N 0.8127(3) 0.2321(3) 0.1649(2) 0.0295(13) Uani 1 1 d . . .
C5 C 1.1012(5) 0.1374(6) 0.2455(4) 0.054(2) Uani 1 1 d . . .
H5 H 1.1498 0.1100 0.2328 0.065 Uiso 1 1 calc R . .
F5 F 0.9619(5) 0.5568(5) 0.4045(3) 0.111(3) Uani 1 1 d . . .
C6 C 1.0338(5) 0.1042(5) 0.2530(3) 0.0407(19) Uani 1 1 d . . .
F6 F 0.8682(5) 0.5073(4) 0.4422(2) 0.094(2) Uani 1 1 d . . .
C7 C 0.8784(6) 0.2701(5) 0.3008(4) 0.053(2) Uani 1 1 d . . .
H7A H 0.8347 0.2794 0.2744 0.079 Uiso 1 1 calc R . .
H7B H 0.8862 0.3214 0.3037 0.079 Uiso 1 1 calc R . .
H7C H 0.8645 0.2396 0.3364 0.079 Uiso 1 1 calc R . .
C8 C 1.0403(5) 0.0240(5) 0.2411(3) 0.046(2) Uani 1 1 d . . .
H8A H 1.0734 -0.0181 0.2697 0.068 Uiso 1 1 calc R . .
H8B H 1.0654 0.0244 0.2057 0.068 Uiso 1 1 calc R . .
H8C H 0.9863 0.0142 0.2404 0.068 Uiso 1 1 calc R . .
C9 C 0.8864(4) 0.0588(4) 0.3275(3) 0.0272(15) Uani 1 1 d . . .
C10 C 0.9565(4) 0.0248(4) 0.3686(3) 0.0302(16) Uani 1 1 d . . .
F10 F 0.7164(4) 0.5835(5) 0.8424(3) 0.104(2) Uani 1 1 d . . .
C11 C 0.9801(5) 0.0724(5) 0.3987(3) 0.0412(19) Uani 1 1 d . . .
H11 H 0.9518 0.1263 0.3937 0.049 Uiso 1 1 calc R . .
F11 F 0.7415(5) 0.6983(4) 0.8127(2) 0.092(2) Uani 1 1 d . . .
C12 C 1.0451(6) 0.0397(6) 0.4355(4) 0.060(3) Uani 1 1 d . . .
H12 H 1.0608 0.0715 0.4557 0.072 Uiso 1 1 calc R . .
F12 F 0.8201(4) 0.6031(4) 0.8733(2) 0.088(2) Uani 1 1 d . . .
C13 C 1.0872(6) -0.0389(6) 0.4428(4) 0.060(3) Uani 1 1 d . . .
H13 H 1.1324 -0.0598 0.4672 0.072 Uiso 1 1 calc R . .
F13 F 0.4937(5) 0.7807(6) 0.5214(4) 0.142(3) Uani 1 1 d U . .
C14 C 1.0642(5) -0.0871(6) 0.4148(4) 0.056(2) Uani 1 1 d . . .
H14 H 1.0931 -0.1409 0.4204 0.067 Uiso 1 1 calc R . .
F14 F 0.5747(5) 0.7945(6) 0.4604(3) 0.131(3) Uani 1 1 d U . .
C15 C 0.9975(5) -0.0562(5) 0.3780(3) 0.0410(18) Uani 1 1 d . . .
H15 H 0.9803 -0.0895 0.3597 0.049 Uiso 1 1 calc R . .
F15 F 0.5054(5) 0.8953(5) 0.4899(4) 0.130(3) Uani 1 1 d . . .
C16 C 0.8107(4) 0.0294(4) 0.3356(3) 0.0256(14) Uani 1 1 d . . .
C17 C 0.8046(4) -0.0440(4) 0.3810(3) 0.0272(15) Uani 1 1 d . . .
F17 F 0.6963(5) 0.9036(5) 0.6799(3) 0.112(2) Uani 1 1 d U . .
F16 F 0.6656(6) 0.9859(5) 0.6035(4) 0.132(3) Uani 1 1 d U . .
C18 C 0.8216(5) -0.0464(5) 0.4353(3) 0.0380(18) Uani 1 1 d . . .
H18 H 0.8358 -0.0024 0.4433 0.046 Uiso 1 1 calc R . .
F18 F 0.7880(4) 0.9191(4) 0.6237(3) 0.090(2) Uani 1 1 d . . .
C19 C 0.8173(5) -0.1149(5) 0.4779(3) 0.045(2) Uani 1 1 d . . .
H19 H 0.8266 -0.1159 0.5146 0.054 Uiso 1 1 calc R . .
C20 C 0.7994(5) -0.1806(5) 0.4657(4) 0.046(2) Uani 1 1 d . . .
H20 H 0.7980 -0.2269 0.4941 0.055 Uiso 1 1 calc R . .
F20 F 0.7909(5) 0.2624(4) 0.6738(4) 0.124(3) Uani 1 1 d U . .
F19 F 0.7589(7) 0.2968(6) 0.5911(6) 0.209(7) Uani 1 1 d . . .
C21 C 0.7837(5) -0.1787(5) 0.4120(3) 0.044(2) Uani 1 1 d . . .
H21 H 0.7710 -0.2235 0.4041 0.052 Uiso 1 1 calc R . .
F21 F 0.8682(5) 0.3131(4) 0.6190(3) 0.100(2) Uani 1 1 d . . .
C22 C 0.7864(4) -0.1110(4) 0.3694(3) 0.0319(16) Uani 1 1 d . . .
H22 H 0.7760 -0.1102 0.3329 0.038 Uiso 1 1 calc R . .
F22 F 0.5036(5) 0.4356(5) 0.6874(5) 0.141(3) Uani 1 1 d U . .
C23 C 0.6735(4) 0.0460(4) 0.3010(3) 0.0278(15) Uani 1 1 d . . .
F23 F 0.4838(4) 0.5597(5) 0.6439(3) 0.108(2) Uani 1 1 d . . .
C24 C 0.6206(4) 0.0524(4) 0.3445(3) 0.0374(18) Uani 1 1 d . . .
F24 F 0.5280(4) 0.5247(5) 0.7257(3) 0.102(2) Uani 1 1 d . . .
C25 C 0.5477(5) 0.0267(5) 0.3430(4) 0.055(3) Uani 1 1 d . . .
H25 H 0.5092 0.0326 0.3706 0.067 Uiso 1 1 calc R . .
F25 F 0.4394(4) 0.9945(6) 0.1417(3) 0.122(3) Uani 1 1 d . . .
C26 C 0.5311(5) -0.0075(5) 0.3014(4) 0.055(2) Uani 1 1 d . . .
H26 H 0.4831 -0.0257 0.3017 0.066 Uiso 1 1 calc R . .
F26 F 0.4190(4) 1.0284(5) 0.0559(3) 0.105(2) Uani 1 1 d . . .
C27 C 0.5870(5) -0.0139(5) 0.2601(4) 0.047(2) Uani 1 1 d . . .
H27 H 0.5760 -0.0357 0.2318 0.056 Uiso 1 1 calc R . .
F27 F 0.4454(4) 0.9073(4) 0.0974(5) 0.140(4) Uani 1 1 d . . .
C28 C 0.6595(4) 0.0116(4) 0.2596(3) 0.0320(16) Uani 1 1 d . . .
F28 F 0.6417(5) 1.1601(4) -0.0090(4) 0.142(4) Uani 1 1 d . . .
C29 C 0.6344(6) 0.0882(5) 0.3903(3) 0.051(2) Uani 1 1 d . . .
H29A H 0.6579 0.0454 0.4222 0.076 Uiso 1 1 calc R . .
H29B H 0.5829 0.1188 0.4000 0.076 Uiso 1 1 calc R . .
H29C H 0.6715 0.1234 0.3782 0.076 Uiso 1 1 calc R . .
F29 F 0.6940(4) 1.1540(3) 0.0671(3) 0.0775(17) Uani 1 1 d . . .
C30 C 0.7210(5) 0.0011(5) 0.2142(3) 0.0404(18) Uani 1 1 d . . .
H30A H 0.7281 0.0533 0.1932 0.061 Uiso 1 1 calc R . .
H30B H 0.7010 -0.0250 0.1899 0.061 Uiso 1 1 calc R . .
H30C H 0.7729 -0.0318 0.2306 0.061 Uiso 1 1 calc R . .
F30 F 0.7675(4) 1.0982(3) 0.0123(3) 0.0811(18) Uani 1 1 d . . .
C31 C 0.5917(4) 0.2268(4) 0.2326(3) 0.0303(16) Uani 1 1 d . . .
F31 F 1.0537(6) 0.9464(5) 0.0603(4) 0.129(3) Uani 1 1 d . . .
C32 C 0.5811(5) 0.2571(4) 0.2805(3) 0.0386(18) Uani 1 1 d . . .
F32 F 1.0238(5) 0.8717(8) 0.0180(3) 0.161(5) Uani 1 1 d . . .
C33 C 0.5089(6) 0.2596(5) 0.3068(4) 0.051(2) Uani 1 1 d . . .
H33 H 0.5009 0.2802 0.3379 0.061 Uiso 1 1 calc R . .
F33 F 1.1164(5) 0.8267(6) 0.0765(4) 0.147(4) Uani 1 1 d . . .
C34 C 0.4458(6) 0.2322(5) 0.2888(4) 0.061(3) Uani 1 1 d . . .
H34 H 0.3964 0.2345 0.3077 0.074 Uiso 1 1 calc R . .
F34 F 0.9526(8) 0.7528(6) 0.2996(3) 0.180(6) Uani 1 1 d . . .
C35 C 0.4570(5) 0.2015(5) 0.2425(4) 0.051(2) Uani 1 1 d . . .
H35 H 0.4154 0.1819 0.2312 0.061 Uiso 1 1 calc R . .
F35 F 0.9211(4) 0.8768(6) 0.2803(3) 0.122(3) Uani 1 1 d . . .
C36 C 0.5295(4) 0.1993(4) 0.2127(3) 0.0371(18) Uani 1 1 d . . .
F36 F 1.0436(4) 0.8212(4) 0.2744(2) 0.0789(18) Uani 1 1 d . . .
C37 C 0.6494(5) 0.2886(5) 0.2994(4) 0.051(2) Uani 1 1 d . . .
H37A H 0.6300 0.3134 0.3290 0.077 Uiso 1 1 calc R . .
H37B H 0.6651 0.3281 0.2688 0.077 Uiso 1 1 calc R . .
H37C H 0.6960 0.2442 0.3124 0.077 Uiso 1 1 calc R . .
C38 C 0.5386(5) 0.1678(5) 0.1627(3) 0.047(2) Uani 1 1 d . . .
H38A H 0.5130 0.2102 0.1311 0.071 Uiso 1 1 calc R . .
H38B H 0.5126 0.1231 0.1686 0.071 Uiso 1 1 calc R . .
H38C H 0.5960 0.1498 0.1558 0.071 Uiso 1 1 calc R . .
C39 C 0.6697(4) 0.2815(4) 0.1565(3) 0.0283(15) Uani 1 1 d . . .
C40 C 0.5941(4) 0.3438(4) 0.1291(3) 0.0348(17) Uani 1 1 d . . .
F40 F 0.6099(9) 0.6926(5) 0.3537(4) 0.205(7) Uani 1 1 d . . .
C41 C 0.5744(5) 0.3467(5) 0.0752(3) 0.0427(19) Uani 1 1 d . . .
H41 H 0.6074 0.3124 0.0561 0.051 Uiso 1 1 calc R . .
F41 F 0.5449(5) 0.7946(6) 0.2957(4) 0.120(3) Uani 1 1 d . . .
C42 C 0.5026(6) 0.4035(6) 0.0500(4) 0.057(3) Uani 1 1 d . . .
H42 H 0.4869 0.4061 0.0141 0.069 Uiso 1 1 calc R . .
F42 F 0.6589(5) 0.7955(4) 0.3256(3) 0.089(2) Uani 1 1 d . . .
C43 C 0.4561(6) 0.4546(6) 0.0783(5) 0.069(3) Uani 1 1 d . . .
H43 H 0.4082 0.4910 0.0619 0.083 Uiso 1 1 calc R . .
F43 F 0.9956(3) 0.6164(4) 0.0223(3) 0.097(2) Uani 1 1 d . . .
C44 C 0.4799(5) 0.4529(5) 0.1320(4) 0.057(2) Uani 1 1 d . . .
H44 H 0.4498 0.4898 0.1503 0.068 Uiso 1 1 calc R . .
F44 F 0.9351(4) 0.5321(3) 0.0694(2) 0.091(2) Uani 1 1 d . . .
C45 C 0.5479(5) 0.3963(4) 0.1570(3) 0.0413(19) Uani 1 1 d . . .
H45 H 0.5630 0.3934 0.1931 0.050 Uiso 1 1 calc R . .
F45 F 0.9315(4) 0.5629(4) -0.0189(2) 0.087(2) Uani 1 1 d . . .
C47 C 0.7623(5) 0.3320(4) 0.0763(3) 0.0347(17) Uani 1 1 d . . .
F46 F 0.6687(4) 0.8107(4) -0.1023(3) 0.094(2) Uani 1 1 d . . .
C48 C 0.7337(5) 0.4149(5) 0.0648(3) 0.046(2) Uani 1 1 d . . .
H48 H 0.7074 0.4381 0.0923 0.055 Uiso 1 1 calc R . .
F47 F 0.5818(3) 0.7864(4) -0.0392(2) 0.083(2) Uani 1 1 d . . .
C49 C 0.7440(6) 0.4647(6) 0.0123(4) 0.062(3) Uani 1 1 d . . .
H49 H 0.7264 0.5209 0.0048 0.075 Uiso 1 1 calc R . .
F48 F 0.6494(3) 0.6941(3) -0.0742(2) 0.0684(16) Uani 1 1 d . . .
C50 C 0.7812(7) 0.4280(7) -0.0290(4) 0.073(3) Uani 1 1 d . . .
H50 H 0.7873 0.4606 -0.0643 0.087 Uiso 1 1 calc R . .
C51 C 0.8080(6) 0.3481(7) -0.0191(4) 0.066(3) Uani 1 1 d . . .
H51 H 0.8322 0.3254 -0.0473 0.080 Uiso 1 1 calc R . .
C52 C 0.8000(5) 0.2976(5) 0.0343(3) 0.0436(19) Uani 1 1 d . . .
H52 H 0.8197 0.2416 0.0415 0.052 Uiso 1 1 calc R . .
C53 C 0.8965(4) 0.2234(4) 0.1433(3) 0.0310(16) Uani 1 1 d . . .
C54 C 0.9364(5) 0.2868(5) 0.1400(3) 0.0410(19) Uani 1 1 d . . .
C55 C 1.0160(5) 0.2760(6) 0.1187(3) 0.051(2) Uani 1 1 d . . .
H55 H 1.0455 0.3154 0.1163 0.061 Uiso 1 1 calc R . .
C56 C 1.0496(5) 0.2103(6) 0.1018(4) 0.055(2) Uani 1 1 d . . .
H56 H 1.1017 0.2059 0.0866 0.066 Uiso 1 1 calc R . .
C57 C 1.0109(5) 0.1489(6) 0.1059(3) 0.047(2) Uani 1 1 d . . .
H57 H 1.0373 0.1032 0.0942 0.056 Uiso 1 1 calc R . .
C58 C 0.9326(5) 0.1542(4) 0.1272(3) 0.0348(17) Uani 1 1 d . . .
C59 C 0.8974(6) 0.3630(5) 0.1582(4) 0.050(2) Uani 1 1 d . . .
H59A H 0.8762 0.4067 0.1262 0.076 Uiso 1 1 calc R . .
H59B H 0.9381 0.3777 0.1770 0.076 Uiso 1 1 calc R . .
H59C H 0.8533 0.3530 0.1830 0.076 Uiso 1 1 calc R . .
C60 C 0.8884(5) 0.0873(5) 0.1309(3) 0.0423(19) Uani 1 1 d . . .
H60A H 0.8792 0.0630 0.1692 0.063 Uiso 1 1 calc R . .
H60B H 0.9215 0.0468 0.1146 0.063 Uiso 1 1 calc R . .
H60C H 0.8366 0.1096 0.1111 0.063 Uiso 1 1 calc R . .
C61 C 0.8576(4) 0.6170(4) 0.5721(3) 0.0307(16) Uani 1 1 d . . .
C62 C 0.8494(5) 0.5922(4) 0.5253(3) 0.0350(17) Uani 1 1 d . . .
H62 H 0.8064 0.5682 0.5222 0.042 Uiso 1 1 calc R . .
C63 C 0.9055(5) 0.6028(5) 0.4820(3) 0.0386(18) Uani 1 1 d . . .
C64 C 0.9685(5) 0.6384(5) 0.4847(3) 0.044(2) Uani 1 1 d . . .
H64 H 1.0058 0.6444 0.4560 0.053 Uiso 1 1 calc R . .
C65 C 0.9758(5) 0.6649(5) 0.5303(3) 0.0361(17) Uani 1 1 d . C .
C66 C 0.9213(4) 0.6547(4) 0.5731(3) 0.0330(16) Uani 1 1 d . . .
H66 H 0.9276 0.6737 0.6038 0.040 Uiso 1 1 calc R . .
C67 C 0.8927(7) 0.5748(6) 0.4307(4) 0.058(3) Uani 1 1 d . . .
C68 C 1.0441(6) 0.7046(6) 0.5360(4) 0.057(2) Uani 1 1 d . . .
C69 C 0.8344(4) 0.5926(4) 0.6832(3) 0.0314(16) Uani 1 1 d . . .
C70 C 0.9123(5) 0.5417(4) 0.6966(3) 0.0369(17) Uani 1 1 d . . .
H69 H 0.9427 0.5235 0.6685 0.044 Uiso 1 1 calc R . .
C71 C 0.9467(5) 0.5166(4) 0.7497(3) 0.0413(19) Uani 1 1 d . A .
C72 C 0.9037(5) 0.5421(4) 0.7927(3) 0.0390(18) Uani 1 1 d . . .
H72 H 0.9264 0.5259 0.8285 0.047 Uiso 1 1 calc R . .
C73 C 0.8254(5) 0.5926(4) 0.7811(3) 0.0333(16) Uani 1 1 d . . .
C74 C 0.7913(5) 0.6161(4) 0.7279(3) 0.0336(16) Uani 1 1 d U . .
H74 H 0.7381 0.6484 0.7216 0.040 Uiso 1 1 calc R . .
C76 C 0.7769(6) 0.6192(6) 0.8271(3) 0.047(2) Uani 1 1 d . . .
C77 C 0.7276(4) 0.7071(4) 0.6041(3) 0.0306(16) Uani 1 1 d . . .
C78 C 0.7416(4) 0.7714(4) 0.6228(3) 0.0328(16) Uani 1 1 d . . .
H78 H 0.7833 0.7612 0.6491 0.039 Uiso 1 1 calc R . .
C79 C 0.6946(5) 0.8506(5) 0.6028(3) 0.0415(19) Uani 1 1 d . . .
C80 C 0.6331(5) 0.8668(5) 0.5642(3) 0.045(2) Uani 1 1 d . . .
H80 H 0.6015 0.9194 0.5507 0.054 Uiso 1 1 calc R . .
C81 C 0.6188(5) 0.8048(5) 0.5459(3) 0.047(2) Uani 1 1 d . . .
C82 C 0.6637(5) 0.7266(5) 0.5654(3) 0.0391(18) Uani 1 1 d . . .
H82 H 0.6512 0.6856 0.5525 0.047 Uiso 1 1 calc R . .
C83 C 0.7132(6) 0.9150(5) 0.6249(4) 0.057(2) Uani 1 1 d . . .
C84 C 0.5517(7) 0.8212(7) 0.5023(5) 0.074(3) Uani 1 1 d . . .
C85 C 0.7394(5) 0.5429(4) 0.6290(3) 0.0332(16) Uani 1 1 d . . .
C86 C 0.7808(5) 0.4664(5) 0.6231(3) 0.0430(19) Uani 1 1 d . . .
H86 H 0.8350 0.4584 0.6114 0.052 Uiso 1 1 calc R . .
C87 C 0.7415(6) 0.4016(5) 0.6345(3) 0.045(2) Uani 1 1 d . . .
C88 C 0.6630(6) 0.4108(5) 0.6525(4) 0.056(2) Uani 1 1 d . . .
H88 H 0.6376 0.3675 0.6603 0.067 Uiso 1 1 calc R . .
C89 C 0.6219(5) 0.4852(5) 0.6589(4) 0.050(2) Uani 1 1 d . . .
C90 C 0.6595(5) 0.5497(5) 0.6471(3) 0.0411(18) Uani 1 1 d . . .
H90 H 0.6299 0.5996 0.6514 0.049 Uiso 1 1 calc R . .
C91 C 0.7905(8) 0.3199(6) 0.6286(5) 0.072(3) Uani 1 1 d . . .
C92 C 0.5362(7) 0.4985(7) 0.6798(7) 0.082(4) Uani 1 1 d . . .
C93 C 0.6968(4) 0.8903(4) 0.1027(3) 0.0342(17) Uani 1 1 d . . .
C94 C 0.7204(4) 0.9620(4) 0.0763(3) 0.0339(16) Uani 1 1 d . . .
H94 H 0.7761 0.9607 0.0713 0.041 Uiso 1 1 calc R . .
C95 C 0.6639(5) 1.0346(4) 0.0574(3) 0.0358(17) Uani 1 1 d . . .
C96 C 0.5809(5) 1.0394(5) 0.0634(4) 0.045(2) Uani 1 1 d . . .
H96 H 0.5425 1.0882 0.0501 0.054 Uiso 1 1 calc R . .
C97 C 0.5565(5) 0.9689(5) 0.0899(4) 0.0432(19) Uani 1 1 d . . .
C98 C 0.6130(4) 0.8967(5) 0.1089(3) 0.0380(18) Uani 1 1 d . . .
H98 H 0.5945 0.8505 0.1266 0.046 Uiso 1 1 calc R . .
C99 C 0.4656(5) 0.9724(6) 0.0979(5) 0.067(3) Uani 1 1 d . . .
C100 C 0.6913(6) 1.1105(5) 0.0307(4) 0.054(2) Uani 1 1 d . . .
C101 C 0.8532(4) 0.8143(4) 0.1379(3) 0.0332(16) Uani 1 1 d . . .
C102 C 0.9093(5) 0.8366(4) 0.0981(3) 0.0368(17) Uani 1 1 d . . .
H102 H 0.8960 0.8438 0.0609 0.044 Uiso 1 1 calc R . .
C103 C 0.9840(5) 0.8486(5) 0.1106(3) 0.0385(18) Uani 1 1 d . . .
C104 C 1.0059(5) 0.8405(5) 0.1656(3) 0.0434(19) Uani 1 1 d . . .
H104 H 1.0553 0.8505 0.1744 0.052 Uiso 1 1 calc R . .
C105 C 0.9522(5) 0.8173(5) 0.2060(3) 0.0411(19) Uani 1 1 d . . .
C106 C 0.8779(5) 0.8038(4) 0.1928(3) 0.0349(17) Uani 1 1 d . . .
H106 H 0.8433 0.7872 0.2215 0.042 Uiso 1 1 calc R . .
C107 C 1.0423(6) 0.8725(7) 0.0664(4) 0.058(2) Uani 1 1 d . . .
C108 C 0.9691(7) 0.8121(8) 0.2645(5) 0.075(3) Uani 1 1 d . . .
C109 C 0.7276(4) 0.7396(4) 0.1743(3) 0.0339(17) Uani 1 1 d . . .
C110 C 0.7319(5) 0.6591(5) 0.1758(4) 0.046(2) Uani 1 1 d . . .
H110 H 0.7565 0.6383 0.1469 0.055 Uiso 1 1 calc R . .
C111 C 0.6991(6) 0.6081(5) 0.2211(4) 0.057(2) Uani 1 1 d . B .
C112 C 0.6622(5) 0.6350(5) 0.2646(4) 0.051(2) Uani 1 1 d . . .
H112 H 0.6398 0.6017 0.2937 0.061 Uiso 1 1 calc R . .
C113 C 0.6601(5) 0.7153(5) 0.2627(4) 0.046(2) Uani 1 1 d . . .
C114 C 0.6905(5) 0.7655(5) 0.2193(3) 0.0375(17) Uani 1 1 d . . .
H114 H 0.6860 0.8191 0.2198 0.045 Uiso 1 1 calc R . .
C115 C 0.7003(9) 0.5221(7) 0.2187(7) 0.093(4) Uani 1 1 d . . .
C116 C 0.6233(8) 0.7452(6) 0.3108(5) 0.073(3) Uani 1 1 d . . .
C117 C 0.7760(4) 0.7597(4) 0.0690(3) 0.0324(16) Uani 1 1 d . . .
C118 C 0.7149(4) 0.7768(4) 0.0279(3) 0.0363(17) Uani 1 1 d . . .
H118 H 0.6676 0.8172 0.0282 0.044 Uiso 1 1 calc R . .
C119 C 0.7223(5) 0.7361(4) -0.0128(3) 0.0349(17) Uani 1 1 d . . .
C120 C 0.7924(5) 0.6763(4) -0.0151(3) 0.0339(17) Uani 1 1 d . . .
H120 H 0.7984 0.6493 -0.0430 0.041 Uiso 1 1 calc R . .
C121 C 0.8525(4) 0.6583(4) 0.0248(3) 0.0333(16) Uani 1 1 d . . .
C122 C 0.8453(4) 0.6989(4) 0.0663(3) 0.0320(16) Uani 1 1 d . . .
H122 H 0.8875 0.6852 0.0927 0.038 Uiso 1 1 calc R . .
C123 C 0.6555(5) 0.7563(5) -0.0556(4) 0.049(2) Uani 1 1 d . . .
C124 C 0.9283(5) 0.5918(4) 0.0252(3) 0.0364(17) Uani 1 1 d . . .
C46 C 0.7518(4) 0.2802(4) 0.1322(3) 0.0306(16) Uani 1 1 d . . .
C126 C 0.2678(17) 0.9090(19) 0.2351(12) 0.054(7) Uani 0.33 1 d PU . .
H12A H 0.3122 0.8678 0.2262 0.065 Uiso 0.33 1 calc PR . .
H12B H 0.2204 0.8850 0.2416 0.065 Uiso 0.33 1 calc PR . .
C127 C 0.2358(14) 0.9509(15) 0.1433(11) 0.045(6) Uani 0.33 1 d PU . .
H12F H 0.1888 0.9264 0.1480 0.053 Uiso 0.33 1 calc PR . .
H12G H 0.2821 0.9106 0.1353 0.053 Uiso 0.33 1 calc PR . .
C128 C 0.2190(13) 1.0171(15) 0.0928(11) 0.043(5) Uani 0.33 1 d PU . .
H12H H 0.1889 1.0658 0.1019 0.064 Uiso 0.33 1 calc PR . .
H12I H 0.1869 1.0036 0.0672 0.064 Uiso 0.33 1 calc PR . .
H12J H 0.2700 1.0257 0.0761 0.064 Uiso 0.33 1 calc PR . .
F7 F 1.0628(8) 0.4302(11) 0.7228(5) 0.062(5) Uani 0.451(16) 1 d PU A 1
F8 F 1.0262(10) 0.3940(10) 0.8056(7) 0.106(7) Uani 0.451(16) 1 d PU A 1
F9 F 1.0871(15) 0.5107(16) 0.7602(13) 0.141(9) Uani 0.451(16) 1 d PU A 1
F7' F 1.0346(12) 0.3957(12) 0.7491(10) 0.125(7) Uani 0.549(16) 1 d PU A 2
F9' F 1.0672(6) 0.4603(8) 0.8040(4) 0.070(4) Uani 0.549(16) 1 d PU A 2
F8' F 1.0891(10) 0.4971(13) 0.7213(8) 0.121(6) Uani 0.549(16) 1 d PU A 2
C75 C 1.0304(7) 0.4640(6) 0.7600(4) 0.065(3) Uani 1 1 d . . .
C130 C 0.533(3) 0.3176(19) 0.8583(14) 0.094(13) Uani 0.33 1 d PD . .
H13A H 0.5052 0.3652 0.8302 0.113 Uiso 0.33 1 calc PR . .
H13B H 0.5333 0.2713 0.8440 0.113 Uiso 0.33 1 calc PR . .
F37 F 0.7488(12) 0.4676(8) 0.2685(8) 0.129(6) Uani 0.630(19) 1 d PU B 1
F38 F 0.7475(9) 0.4949(7) 0.1847(7) 0.095(5) Uani 0.630(19) 1 d PU B 1
F39 F 0.6329(7) 0.5029(6) 0.2248(6) 0.069(4) Uani 0.630(19) 1 d PU B 1
F37' F 0.7707(14) 0.4732(13) 0.2300(13) 0.090(7) Uani 0.370(19) 1 d PU B 3
F38' F 0.6763(18) 0.5232(13) 0.1606(11) 0.115(9) Uani 0.370(19) 1 d PU B 3
F39' F 0.6513(16) 0.4860(14) 0.2567(12) 0.092(8) Uani 0.370(19) 1 d PU B 3
F1 F 1.0222(11) 0.7722(13) 0.5521(10) 0.061(6) Uani 0.41(3) 1 d PU C 1
F2' F 1.0643(19) 0.705(2) 0.5838(10) 0.095(8) Uani 0.41(3) 1 d PU C 1
F3 F 1.0926(13) 0.7172(15) 0.4936(8) 0.057(6) Uani 0.41(3) 1 d PU C 1
F1' F 1.0143(12) 0.7868(11) 0.5224(12) 0.114(7) Uani 0.59(3) 1 d PU C 4
F2 F 1.0927(9) 0.6602(11) 0.5848(5) 0.067(4) Uani 0.59(3) 1 d PU C 4
F3' F 1.1094(11) 0.6822(14) 0.5073(9) 0.084(5) Uani 0.59(3) 1 d PU C 4
C129 C 0.484(2) 0.3116(19) 0.9005(13) 0.078(10) Uani 0.33 1 d PD . .
H12M H 0.4997 0.3383 0.9260 0.117 Uiso 0.33 1 calc PR . .
H12K H 0.4888 0.2552 0.9189 0.117 Uiso 0.33 1 calc PR . .
H12L H 0.4286 0.3366 0.8876 0.117 Uiso 0.33 1 calc PR . .
C132 C 0.6698(17) 0.3429(14) 0.8293(12) 0.054(7) Uani 0.33 1 d PDU . .
H13E H 0.6658 0.3960 0.8355 0.065 Uiso 0.33 1 calc PR . .
H13F H 0.6451 0.3548 0.7926 0.065 Uiso 0.33 1 calc PR . .
F4 F 0.8401(6) 0.6266(4) 0.3954(3) 0.125(3) Uani 1 1 d . . .
C134 C 0.805(2) 0.3648(19) 0.7928(12) 0.081(11) Uani 0.33 1 d PD . .
H13J H 0.7856 0.3985 0.7566 0.121 Uiso 0.33 1 calc PR . .
H13K H 0.8549 0.3261 0.7892 0.121 Uiso 0.33 1 calc PR . .
H13I H 0.8160 0.3981 0.8154 0.121 Uiso 0.33 1 calc PR . .
C133 C 0.747(2) 0.325(2) 0.8173(15) 0.087(10) Uani 0.33 1 d PDU . .
H13G H 0.7490 0.2856 0.7959 0.104 Uiso 0.33 1 calc PR . .
H13H H 0.7727 0.2932 0.8529 0.104 Uiso 0.33 1 calc PR . .
O1W O 0.416(3) 0.425(3) 0.5162(18) 0.029(10) Uani 0.10 1 d PU . .
C125 C 0.288(2) 0.912(2) 0.2846(17) 0.094(11) Uani 0.33 1 d PU . .
H12C H 0.3119 0.9581 0.2810 0.141 Uiso 0.33 1 calc PR . .
H12D H 0.3276 0.8633 0.3021 0.141 Uiso 0.33 1 calc PR . .
H12E H 0.2400 0.9178 0.3070 0.141 Uiso 0.33 1 calc PR . .
O2W O 0.7384(18) 0.3017(18) 0.4135(12) 0.000(6) Uani 0.10 1 d PU . .

loop_
_atom_site_aniso_label
_atom_site_aniso_U_11
_atom_site_aniso_U_22
_atom_site_aniso_U_33
_atom_site_aniso_U_23
_atom_site_aniso_U_13
_atom_site_aniso_U_12
B1 0.034(4) 0.033(4) 0.027(4) -0.009(3) 0.001(3) -0.011(4)
C1 0.038(4) 0.032(4) 0.029(4) 0.005(3) -0.011(3) -0.019(3)
N1 0.037(3) 0.023(3) 0.025(3) -0.002(2) 0.001(2) -0.008(2)
O1 0.018(6) 0.041(7) 0.086(9) -0.013(7) 0.007(6) -0.014(6)
Pd1 0.0295(3) 0.0221(3) 0.0245(3) -0.0011(2) -0.0017(2) -0.0082(2)
B2 0.031(4) 0.028(4) 0.030(4) -0.012(3) -0.001(3) -0.007(3)
C2 0.058(5) 0.037(4) 0.034(4) -0.003(3) -0.008(4) -0.021(4)
N2 0.031(3) 0.023(3) 0.021(3) -0.008(2) 0.004(2) -0.007(2)
C131 0.08(2) 0.11(3) 0.020(13) -0.031(15) -0.020(14) 0.05(2)
C3 0.072(7) 0.042(5) 0.057(6) 0.003(4) -0.021(5) -0.039(5)
N3 0.034(3) 0.020(3) 0.030(3) -0.004(2) 0.006(2) -0.010(2)
C4 0.062(7) 0.084(8) 0.058(6) 0.018(5) -0.018(5) -0.052(6)
N4 0.031(3) 0.024(3) 0.033(3) -0.005(2) -0.004(3) -0.009(2)
C5 0.040(5) 0.067(6) 0.051(5) 0.005(5) -0.003(4) -0.027(4)
F5 0.126(6) 0.158(7) 0.073(4) -0.082(5) 0.039(4) -0.028(5)
C6 0.036(4) 0.041(4) 0.037(4) 0.009(3) -0.007(3) -0.014(4)
F6 0.162(7) 0.083(4) 0.061(4) -0.042(3) 0.005(4) -0.050(5)
C7 0.076(6) 0.029(4) 0.057(5) -0.009(4) -0.015(5) -0.018(4)
C8 0.038(4) 0.045(5) 0.045(5) -0.003(4) -0.001(4) -0.004(4)
C9 0.033(4) 0.024(3) 0.025(4) 0.000(3) -0.004(3) -0.013(3)
C10 0.035(4) 0.031(4) 0.022(3) 0.004(3) -0.008(3) -0.014(3)
F10 0.104(5) 0.160(7) 0.087(5) -0.068(5) 0.062(4) -0.075(5)
C11 0.052(5) 0.039(4) 0.035(4) -0.003(3) -0.009(4) -0.020(4)
F11 0.138(6) 0.059(4) 0.056(4) -0.014(3) 0.038(4) 0.012(4)
C12 0.065(6) 0.080(7) 0.046(5) -0.015(5) -0.023(5) -0.036(6)
F12 0.101(5) 0.130(6) 0.034(3) -0.038(3) -0.004(3) -0.008(4)
C13 0.051(5) 0.072(7) 0.050(5) 0.000(5) -0.026(4) -0.011(5)
F13 0.102(5) 0.173(7) 0.143(6) 0.000(5) -0.054(5) -0.052(5)
C14 0.049(5) 0.054(6) 0.047(5) 0.002(4) -0.011(4) 0.005(4)
F14 0.105(5) 0.196(7) 0.080(4) -0.070(5) -0.044(4) 0.034(5)
C15 0.041(4) 0.044(5) 0.036(4) -0.003(4) -0.003(3) -0.012(4)
F15 0.126(6) 0.099(5) 0.140(7) -0.034(5) -0.087(5) 0.039(5)
C16 0.035(4) 0.026(3) 0.019(3) -0.008(3) 0.001(3) -0.009(3)
C17 0.026(3) 0.030(4) 0.025(4) -0.002(3) 0.001(3) -0.011(3)
F17 0.152(6) 0.107(5) 0.113(5) -0.070(4) 0.047(5) -0.064(5)
F16 0.154(6) 0.071(4) 0.178(6) -0.043(4) -0.048(5) -0.018(4)
C18 0.044(4) 0.042(4) 0.030(4) -0.006(3) -0.001(3) -0.018(4)
F18 0.061(4) 0.089(5) 0.148(6) -0.061(4) 0.022(4) -0.042(3)
C19 0.043(5) 0.058(5) 0.025(4) 0.009(4) -0.003(3) -0.015(4)
C20 0.043(5) 0.039(5) 0.047(5) 0.012(4) -0.004(4) -0.017(4)
F20 0.145(6) 0.060(4) 0.134(6) -0.003(4) 0.050(5) 0.001(4)
F19 0.209(11) 0.126(7) 0.316(15) -0.168(10) -0.130(10) 0.062(7)
C21 0.044(5) 0.027(4) 0.052(5) 0.007(4) -0.003(4) -0.015(3)
F21 0.097(5) 0.058(4) 0.141(6) -0.038(4) 0.042(5) -0.003(4)
C22 0.035(4) 0.024(4) 0.032(4) -0.002(3) -0.003(3) -0.005(3)
F22 0.101(5) 0.113(5) 0.235(8) -0.062(5) 0.068(5) -0.071(5)
C23 0.033(4) 0.021(3) 0.023(3) 0.001(3) -0.002(3) -0.003(3)
F23 0.050(4) 0.135(7) 0.136(7) -0.037(5) 0.006(4) -0.015(4)
C24 0.031(4) 0.025(4) 0.043(4) 0.008(3) 0.004(3) -0.002(3)
F24 0.084(5) 0.139(7) 0.096(5) -0.049(5) 0.048(4) -0.040(4)
C25 0.035(5) 0.036(5) 0.079(7) 0.006(5) 0.020(4) -0.006(4)
F25 0.050(4) 0.228(10) 0.116(6) -0.092(7) 0.029(4) -0.036(5)
C26 0.037(5) 0.041(5) 0.087(7) -0.007(5) 0.003(5) -0.020(4)
F26 0.043(3) 0.119(6) 0.134(6) -0.012(5) -0.025(4) 0.001(4)
C27 0.052(5) 0.028(4) 0.058(5) 0.000(4) -0.015(4) -0.014(4)
F27 0.037(3) 0.078(5) 0.318(13) -0.067(6) 0.001(5) -0.022(3)
C28 0.038(4) 0.018(3) 0.036(4) 0.000(3) -0.008(3) -0.007(3)
F28 0.156(7) 0.087(5) 0.152(7) 0.071(5) -0.100(6) -0.065(5)
C29 0.057(5) 0.046(5) 0.041(5) -0.007(4) 0.013(4) -0.004(4)
F29 0.086(4) 0.055(3) 0.109(5) -0.040(3) 0.027(4) -0.035(3)
C30 0.052(5) 0.037(4) 0.036(4) -0.012(3) -0.005(4) -0.013(4)
F30 0.095(5) 0.058(4) 0.089(4) -0.014(3) 0.043(4) -0.027(3)
C31 0.027(4) 0.018(3) 0.037(4) 0.003(3) 0.005(3) -0.003(3)
F31 0.174(8) 0.104(6) 0.134(7) -0.036(5) 0.082(6) -0.089(6)
C32 0.045(5) 0.029(4) 0.039(4) -0.006(3) 0.004(4) -0.006(3)
F32 0.145(7) 0.349(15) 0.063(4) -0.080(7) 0.050(5) -0.179(9)
C33 0.056(6) 0.038(5) 0.050(5) -0.011(4) 0.020(4) 0.002(4)
F33 0.073(5) 0.158(8) 0.141(7) 0.026(6) 0.064(5) 0.024(5)
C34 0.048(6) 0.036(5) 0.080(7) 0.005(5) 0.029(5) 0.003(4)
F34 0.328(14) 0.199(10) 0.053(4) 0.034(5) -0.077(6) -0.200(11)
C35 0.031(4) 0.034(4) 0.072(6) 0.011(4) -0.003(4) -0.007(3)
F35 0.086(5) 0.225(10) 0.094(5) -0.105(6) 0.013(4) -0.041(6)
C36 0.025(4) 0.031(4) 0.047(5) 0.002(3) -0.004(3) -0.003(3)
F36 0.073(4) 0.107(5) 0.066(4) -0.028(3) -0.023(3) -0.028(4)
C37 0.065(6) 0.042(5) 0.047(5) -0.020(4) 0.000(4) -0.003(4)
C38 0.047(5) 0.040(5) 0.054(5) -0.004(4) -0.016(4) -0.016(4)
C39 0.029(4) 0.026(4) 0.028(4) -0.001(3) -0.002(3) -0.008(3)
C40 0.031(4) 0.027(4) 0.044(4) 0.002(3) -0.008(3) -0.013(3)
F40 0.451(19) 0.068(5) 0.103(6) -0.027(5) 0.154(9) -0.096(8)
C41 0.052(5) 0.031(4) 0.040(4) 0.003(3) -0.011(4) -0.013(4)
F41 0.086(5) 0.169(8) 0.145(7) -0.109(7) 0.053(5) -0.039(5)
C42 0.058(6) 0.053(6) 0.047(5) 0.016(4) -0.023(4) -0.015(5)
F42 0.130(6) 0.089(5) 0.071(4) -0.045(4) 0.012(4) -0.041(4)
C43 0.045(5) 0.050(6) 0.086(8) 0.017(6) -0.009(5) 0.004(5)
F43 0.044(3) 0.066(4) 0.178(7) -0.040(4) 0.011(4) 0.002(3)
C44 0.042(5) 0.043(5) 0.068(6) 0.005(5) -0.002(4) 0.002(4)
F44 0.101(5) 0.050(3) 0.070(4) 0.020(3) 0.035(3) 0.038(3)
C45 0.043(5) 0.021(4) 0.049(5) 0.004(3) 0.001(4) -0.004(3)
F45 0.085(4) 0.094(4) 0.071(4) -0.056(4) -0.013(3) 0.042(3)
C47 0.038(4) 0.033(4) 0.028(4) 0.003(3) -0.003(3) -0.012(3)
F46 0.118(5) 0.088(5) 0.062(4) 0.006(3) -0.036(4) -0.023(4)
C48 0.055(5) 0.028(4) 0.046(5) 0.007(4) -0.003(4) -0.010(4)
F47 0.044(3) 0.124(5) 0.084(4) -0.068(4) -0.025(3) 0.025(3)
C49 0.059(6) 0.046(5) 0.064(6) 0.025(5) -0.020(5) -0.018(5)
F48 0.063(3) 0.069(3) 0.087(4) -0.052(3) -0.022(3) -0.003(3)
C50 0.067(7) 0.079(8) 0.050(6) 0.032(6) -0.005(5) -0.027(6)
C51 0.063(6) 0.080(8) 0.040(5) 0.012(5) 0.004(4) -0.018(5)
C52 0.045(5) 0.042(5) 0.034(4) 0.006(4) -0.001(4) -0.010(4)
C53 0.034(4) 0.032(4) 0.021(3) 0.007(3) 0.001(3) -0.011(3)
C54 0.051(5) 0.035(4) 0.032(4) 0.012(3) -0.007(4) -0.021(4)
C55 0.043(5) 0.061(6) 0.045(5) 0.008(4) 0.001(4) -0.031(4)
C56 0.036(5) 0.067(6) 0.055(6) 0.000(5) 0.013(4) -0.020(5)
C57 0.036(4) 0.063(6) 0.033(4) -0.006(4) 0.008(3) -0.004(4)
C58 0.038(4) 0.033(4) 0.029(4) -0.001(3) 0.001(3) -0.008(3)
C59 0.064(6) 0.035(5) 0.052(5) 0.004(4) -0.009(4) -0.025(4)
C60 0.043(5) 0.033(4) 0.051(5) -0.015(4) 0.000(4) -0.005(3)
C61 0.036(4) 0.027(4) 0.025(4) -0.004(3) -0.002(3) -0.002(3)
C62 0.044(4) 0.028(4) 0.030(4) -0.006(3) 0.005(3) -0.006(3)
C63 0.051(5) 0.037(4) 0.026(4) -0.009(3) 0.006(3) -0.006(4)
C64 0.045(5) 0.048(5) 0.037(4) -0.009(4) 0.012(4) -0.010(4)
C65 0.037(4) 0.038(4) 0.035(4) -0.012(3) 0.008(3) -0.012(3)
C66 0.039(4) 0.031(4) 0.026(4) -0.003(3) 0.002(3) -0.008(3)
C67 0.088(7) 0.055(6) 0.038(5) -0.026(5) 0.012(5) -0.014(5)
C68 0.058(6) 0.053(6) 0.068(7) -0.024(5) 0.017(5) -0.022(5)
C69 0.036(4) 0.029(4) 0.028(4) -0.010(3) 0.002(3) -0.005(3)
C70 0.043(4) 0.032(4) 0.037(4) -0.011(3) 0.003(3) -0.008(3)
C71 0.052(5) 0.031(4) 0.037(4) -0.009(3) -0.011(4) 0.000(4)
C72 0.060(5) 0.030(4) 0.027(4) -0.003(3) -0.005(4) -0.014(4)
C73 0.048(5) 0.030(4) 0.026(4) -0.006(3) 0.003(3) -0.019(3)
C74 0.039(4) 0.028(4) 0.031(4) -0.001(3) 0.000(3) -0.011(3)
C76 0.059(6) 0.057(6) 0.033(4) -0.015(4) 0.015(4) -0.024(5)
C77 0.035(4) 0.029(4) 0.024(4) -0.004(3) 0.006(3) -0.004(3)
C78 0.031(4) 0.033(4) 0.032(4) -0.002(3) 0.003(3) -0.010(3)
C79 0.041(4) 0.033(4) 0.046(5) -0.007(4) 0.012(4) -0.004(3)
C80 0.051(5) 0.031(4) 0.044(5) -0.001(4) 0.000(4) -0.002(4)
C81 0.035(4) 0.059(6) 0.036(4) 0.001(4) -0.001(3) -0.005(4)
C82 0.040(4) 0.045(5) 0.030(4) -0.006(3) 0.002(3) -0.010(4)
C83 0.067(7) 0.027(4) 0.070(7) -0.009(4) 0.006(5) -0.001(4)
C84 0.063(7) 0.078(8) 0.070(7) -0.014(6) -0.028(6) 0.002(6)
C85 0.042(4) 0.034(4) 0.024(4) -0.007(3) 0.004(3) -0.011(3)
C86 0.055(5) 0.045(5) 0.028(4) -0.004(3) 0.001(4) -0.014(4)
C87 0.066(6) 0.034(4) 0.039(5) -0.008(4) 0.002(4) -0.020(4)
C88 0.057(6) 0.048(5) 0.072(6) -0.014(5) 0.013(5) -0.032(5)
C89 0.048(5) 0.053(5) 0.057(6) -0.020(4) 0.016(4) -0.024(4)
C90 0.037(4) 0.046(5) 0.044(5) -0.017(4) 0.007(4) -0.013(4)
C91 0.100(9) 0.045(6) 0.083(8) -0.020(6) 0.020(7) -0.041(6)
C92 0.055(7) 0.065(7) 0.137(12) -0.028(8) 0.019(7) -0.036(6)
C93 0.036(4) 0.036(4) 0.037(4) -0.023(3) -0.008(3) -0.003(3)
C94 0.033(4) 0.036(4) 0.037(4) -0.016(3) -0.001(3) -0.008(3)
C95 0.045(5) 0.031(4) 0.032(4) -0.012(3) -0.001(3) -0.004(3)
C96 0.040(5) 0.033(4) 0.058(5) -0.013(4) -0.013(4) 0.005(3)
C97 0.031(4) 0.042(5) 0.060(5) -0.022(4) 0.003(4) -0.005(3)
C98 0.028(4) 0.034(4) 0.057(5) -0.023(4) 0.003(3) -0.005(3)
C99 0.033(5) 0.046(6) 0.125(10) -0.033(6) -0.001(6) 0.003(4)
C100 0.057(6) 0.036(5) 0.060(6) 0.000(4) -0.017(5) -0.005(4)
C101 0.038(4) 0.021(3) 0.041(4) -0.014(3) 0.000(3) -0.002(3)
C102 0.045(5) 0.034(4) 0.033(4) -0.009(3) -0.001(3) -0.012(3)
C103 0.035(4) 0.046(5) 0.038(4) -0.019(4) 0.006(3) -0.010(3)
C104 0.035(4) 0.049(5) 0.052(5) -0.022(4) 0.001(4) -0.011(4)
C105 0.046(5) 0.046(5) 0.034(4) -0.015(4) 0.001(4) -0.011(4)
C106 0.041(4) 0.036(4) 0.033(4) -0.016(3) 0.005(3) -0.014(3)
C107 0.047(5) 0.075(7) 0.058(6) -0.020(5) 0.009(4) -0.024(5)
C108 0.076(8) 0.109(10) 0.054(6) -0.023(7) -0.006(6) -0.046(7)
C109 0.028(4) 0.027(4) 0.049(5) -0.013(3) -0.006(3) -0.007(3)
C110 0.042(5) 0.034(4) 0.073(6) -0.029(4) 0.018(4) -0.016(4)
C111 0.055(6) 0.034(5) 0.089(7) -0.026(5) 0.023(5) -0.018(4)
C112 0.050(5) 0.029(4) 0.076(6) -0.015(4) 0.026(5) -0.019(4)
C113 0.042(5) 0.044(5) 0.057(5) -0.016(4) 0.014(4) -0.015(4)
C114 0.047(5) 0.033(4) 0.038(4) -0.015(3) 0.007(4) -0.015(3)
C115 0.088(9) 0.047(6) 0.144(13) -0.029(8) 0.058(9) -0.025(6)
C116 0.104(9) 0.053(6) 0.067(7) -0.017(5) 0.032(6) -0.034(6)
C117 0.032(4) 0.028(4) 0.039(4) -0.011(3) 0.001(3) -0.007(3)
C118 0.032(4) 0.029(4) 0.046(4) -0.016(3) -0.005(3) 0.005(3)
C119 0.039(4) 0.029(4) 0.038(4) -0.015(3) -0.004(3) -0.003(3)
C120 0.042(4) 0.031(4) 0.030(4) -0.013(3) 0.004(3) -0.005(3)
C121 0.030(4) 0.028(4) 0.040(4) -0.010(3) 0.014(3) -0.005(3)
C122 0.033(4) 0.034(4) 0.030(4) -0.012(3) 0.002(3) -0.008(3)
C123 0.046(5) 0.046(5) 0.056(6) -0.030(5) -0.011(4) 0.005(4)
C124 0.034(4) 0.031(4) 0.042(4) -0.009(3) 0.005(3) -0.003(3)
C46 0.035(4) 0.021(3) 0.032(4) -0.004(3) -0.002(3) -0.005(3)
C126 0.041(10) 0.070(11) 0.066(11) -0.030(9) 0.010(8) -0.028(8)
C127 0.028(8) 0.047(9) 0.066(10) -0.019(8) 0.026(8) -0.025(7)
C128 0.015(8) 0.054(9) 0.068(10) -0.035(8) 0.014(7) -0.006(7)
F7 0.051(7) 0.081(8) 0.042(6) -0.030(6) -0.005(5) 0.027(6)
F8 0.096(9) 0.082(9) 0.093(9) 0.015(7) -0.002(7) 0.027(7)
F9 0.128(12) 0.140(12) 0.161(13) -0.060(9) -0.013(9) -0.018(8)
F7' 0.117(10) 0.109(9) 0.153(11) -0.057(8) -0.015(8) -0.003(7)
F9' 0.045(5) 0.104(8) 0.051(6) -0.037(5) -0.033(4) 0.026(5)
F8' 0.087(8) 0.142(10) 0.110(9) -0.013(8) 0.009(7) -0.001(7)
C75 0.082(7) 0.046(6) 0.062(7) -0.019(5) -0.024(6) 0.006(5)
C130 0.17(4) 0.041(18) 0.06(2) 0.030(16) -0.01(3) -0.05(2)
F37 0.169(10) 0.069(7) 0.143(10) -0.016(7) -0.019(8) -0.027(7)
F38 0.120(9) 0.056(6) 0.125(9) -0.048(6) 0.037(7) -0.030(5)
F39 0.067(6) 0.046(5) 0.109(8) -0.030(5) 0.004(5) -0.034(4)
F37' 0.099(10) 0.059(9) 0.115(12) -0.039(8) 0.016(8) -0.007(7)
F38' 0.151(14) 0.087(11) 0.135(13) -0.056(9) -0.005(9) -0.051(9)
F39' 0.104(11) 0.072(10) 0.108(11) -0.031(8) 0.016(9) -0.029(8)
F1 0.062(8) 0.058(9) 0.077(10) -0.032(7) 0.015(7) -0.027(6)
F2' 0.098(11) 0.109(12) 0.090(10) -0.027(8) 0.003(8) -0.048(9)
F3 0.050(8) 0.072(10) 0.054(8) -0.007(7) 0.021(6) -0.036(7)
F1' 0.120(9) 0.081(8) 0.147(11) -0.014(8) -0.001(8) -0.051(7)
F2 0.061(7) 0.068(8) 0.078(7) -0.012(5) -0.014(5) -0.032(6)
F3' 0.066(7) 0.101(10) 0.091(9) -0.032(7) 0.021(6) -0.030(7)
C129 0.11(3) 0.045(18) 0.06(2) -0.006(15) -0.015(19) 0.018(18)
C132 0.067(11) 0.023(9) 0.064(11) 0.005(8) -0.010(9) -0.009(8)
F4 0.194(8) 0.084(5) 0.072(4) -0.044(4) -0.078(5) 0.054(5)
C134 0.13(3) 0.06(2) 0.055(18) 0.016(15) -0.033(19) -0.06(2)
C133 0.091(13) 0.080(13) 0.078(13) -0.003(9) 0.004(9) -0.020(9)
O1W 0.049(14) 0.021(13) 0.025(13) -0.015(9) 0.000(9) -0.011(9)
C125 0.094(14) 0.084(14) 0.107(15) -0.021(10) 0.000(10) -0.031(10)
O2W 0.000(10) 0.001(10) 0.003(10) 0.004(8) -0.019(8) -0.008(8)

loop_
_atom_type_symbol
_atom_type_description
_atom_type_scat_dispersion_real
_atom_type_scat_dispersion_imag
_atom_type_scat_source
C C 0.0033 0.0016 'International Tables Vol C Tables 4.2.6.8 and 6.1.1.4'
H H 0.0000 0.0000 'International Tables Vol C Tables 4.2.6.8 and 6.1.1.4'
B B 0.0013 0.0007 'International Tables Vol C Tables 4.2.6.8 and 6.1.1.4'
N N 0.0061 0.0033 'International Tables Vol C Tables 4.2.6.8 and 6.1.1.4'
F F 0.0171 0.0103 'International Tables Vol C Tables 4.2.6.8 and 6.1.1.4'
Pd Pd -0.9988 1.0072 'International Tables Vol C Tables 4.2.6.8 and 6.1.1.4'
O O 0.0106 0.0060 'International Tables Vol C Tables 4.2.6.8 and 6.1.1.4'

loop_
_geom_angle_atom_site_label_1
_geom_angle_atom_site_label_2
_geom_angle_atom_site_label_3
_geom_angle
C69 B1 C85 103.5(6)
C69 B1 C77 114.1(6)
C85 B1 C77 112.9(6)
C69 B1 C61 110.6(6)
C85 B1 C61 113.2(6)
C77 B1 C61 102.7(5)
C2 C1 C6 122.7(7)
C2 C1 N1 117.6(7)
C6 C1 N1 119.7(6)
C9 N1 C1 119.0(6)
C9 N1 Pd1 114.7(5)
C1 N1 Pd1 125.7(4)
C126 O1 C127 129(2)
N4 Pd1 N2 167.4(2)
N4 Pd1 N3 78.5(2)
N2 Pd1 N3 102.9(2)
N4 Pd1 N1 103.2(2)
N2 Pd1 N1 78.7(2)
N3 Pd1 N1 165.5(2)
C117 B2 C109 108.9(6)
C117 B2 C101 108.9(6)
C109 B2 C101 111.4(6)
C117 B2 C93 108.6(5)
C109 B2 C93 110.0(6)
C101 B2 C93 108.9(6)
C1 C2 C3 116.8(8)
C1 C2 C7 121.9(7)
C3 C2 C7 121.2(8)
C16 N2 C23 120.0(5)
C16 N2 Pd1 115.9(4)
C23 N2 Pd1 123.6(4)
C132 C131 C130 145(3)
C132 C131 H13C 100.6
C130 C131 H13C 100.6
C132 C131 H13D 100.6
C130 C131 H13D 100.6
H13C C131 H13D 104.3
C4 C3 C2 121.1(9)
C4 C3 H3 119.4
C2 C3 H3 119.4
C39 N3 C31 119.4(6)
C39 N3 Pd1 115.5(4)
C31 N3 Pd1 124.4(4)
C3 C4 C5 121.3(8)
C3 C4 H4 119.4
C5 C4 H4 119.4
C46 N4 C53 118.4(6)
C46 N4 Pd1 116.0(5)
C53 N4 Pd1 124.8(4)
C6 C5 C4 120.5(9)
C6 C5 H5 119.8
C4 C5 H5 119.8
C5 C6 C1 117.6(8)
C5 C6 C8 119.0(8)
C1 C6 C8 123.4(7)
C2 C7 H7A 109.5
C2 C7 H7B 109.5
H7A C7 H7B 109.5
C2 C7 H7C 109.5
H7A C7 H7C 109.5
H7B C7 H7C 109.5
C6 C8 H8A 109.5
C6 C8 H8B 109.5
H8A C8 H8B 109.5
C6 C8 H8C 109.5
H8A C8 H8C 109.5
H8B C8 H8C 109.5
N1 C9 C16 115.7(6)
N1 C9 C10 122.5(6)
C16 C9 C10 121.8(6)
C15 C10 C11 119.4(7)
C15 C10 C9 119.5(6)
C11 C10 C9 121.1(6)
C12 C11 C10 119.6(8)
C12 C11 H11 120.2
C10 C11 H11 120.2
C13 C12 C11 120.7(8)
C13 C12 H12 119.6
C11 C12 H12 119.6
C14 C13 C12 120.7(8)
C14 C13 H13 119.7
C12 C13 H13 119.7
C13 C14 C15 120.0(8)
C13 C14 H14 120.0
C15 C14 H14 120.0
C14 C15 C10 119.6(8)
C14 C15 H15 120.2
C10 C15 H15 120.2
N2 C16 C9 114.5(6)
N2 C16 C17 124.3(6)
C9 C16 C17 121.2(6)
C18 C17 C22 119.5(6)
C18 C17 C16 119.2(6)
C22 C17 C16 121.3(6)
C17 C18 C19 119.8(7)
C17 C18 H18 120.1
C19 C18 H18 120.1
C20 C19 C18 119.9(7)
C20 C19 H19 120.0
C18 C19 H19 120.0
C21 C20 C19 120.3(7)
C21 C20 H20 119.8
C19 C20 H20 119.8
C20 C21 C22 120.5(8)
C20 C21 H21 119.8
C22 C21 H21 119.8
C21 C22 C17 120.0(7)
C21 C22 H22 120.0
C17 C22 H22 120.0
C28 C23 C24 123.0(7)
C28 C23 N2 116.7(6)
C24 C23 N2 120.2(6)
C23 C24 C25 116.5(8)
C23 C24 C29 124.3(7)
C25 C24 C29 119.1(8)
C26 C25 C24 122.0(8)
C26 C25 H25 119.0
C24 C25 H25 119.0
C27 C26 C25 118.6(8)
C27 C26 H26 120.7
C25 C26 H26 120.7
C26 C27 C28 121.4(8)
C26 C27 H27 119.3
C28 C27 H27 119.3
C23 C28 C27 118.4(7)
C23 C28 C30 121.8(6)
C27 C28 C30 119.7(7)
C24 C29 H29A 109.5
C24 C29 H29B 109.5
H29A C29 H29B 109.5
C24 C29 H29C 109.5
H29A C29 H29C 109.5
H29B C29 H29C 109.5
C28 C30 H30A 109.5
C28 C30 H30B 109.5
H30A C30 H30B 109.5
C28 C30 H30C 109.5
H30A C30 H30C 109.5
H30B C30 H30C 109.5
C36 C31 C32 121.8(7)
C36 C31 N3 120.6(7)
C32 C31 N3 117.6(6)
C33 C32 C31 118.2(8)
C33 C32 C37 121.9(8)
C31 C32 C37 119.8(7)
C32 C33 C34 121.9(8)
C32 C33 H33 119.0
C34 C33 H33 119.0
C35 C34 C33 119.5(8)
C35 C34 H34 120.3
C33 C34 H34 120.3
C34 C35 C36 121.3(8)
C34 C35 H35 119.3
C36 C35 H35 119.3
C35 C36 C31 117.2(8)
C35 C36 C38 119.9(7)
C31 C36 C38 122.9(7)
C32 C37 H37A 109.5
C32 C37 H37B 109.5
H37A C37 H37B 109.5
C32 C37 H37C 109.5
H37A C37 H37C 109.5
H37B C37 H37C 109.5
C36 C38 H38A 109.5
C36 C38 H38B 109.5
H38A C38 H38B 109.5
C36 C38 H38C 109.5
H38A C38 H38C 109.5
H38B C38 H38C 109.5
N3 C39 C46 115.1(6)
N3 C39 C40 123.4(6)
C46 C39 C40 121.5(6)
C45 C40 C41 121.7(7)
C45 C40 C39 120.5(7)
C41 C40 C39 117.9(7)
C40 C41 C42 117.9(8)
C40 C41 H41 121.0
C42 C41 H41 121.0
C43 C42 C41 120.1(9)
C43 C42 H42 120.0
C41 C42 H42 120.0
C42 C43 C44 120.6(8)
C42 C43 H43 119.7
C44 C43 H43 119.7
C45 C44 C43 119.3(9)
C45 C44 H44 120.4
C43 C44 H44 120.4
C44 C45 C40 120.3(8)
C44 C45 H45 119.9
C40 C45 H45 119.9
C48 C47 C52 119.3(7)
C48 C47 C46 120.0(7)
C52 C47 C46 120.7(7)
C47 C48 C49 120.6(9)
C47 C48 H48 119.7
C49 C48 H48 119.7
C48 C49 C50 118.6(9)
C48 C49 H49 120.7
C50 C49 H49 120.7
C51 C50 C49 121.8(9)
C51 C50 H50 119.1
C49 C50 H50 119.1
C50 C51 C52 120.1(10)
C50 C51 H51 120.0
C52 C51 H51 120.0
C47 C52 C51 119.7(8)
C47 C52 H52 120.2
C51 C52 H52 120.2
C58 C53 C54 122.9(7)
C58 C53 N4 118.8(6)
C54 C53 N4 118.3(7)
C55 C54 C53 116.1(8)
C55 C54 C59 120.7(7)
C53 C54 C59 123.3(7)
C56 C55 C54 120.8(8)
C56 C55 H55 119.6
C54 C55 H55 119.6
C55 C56 C57 122.6(8)
C55 C56 H56 118.7
C57 C56 H56 118.7
C56 C57 C58 120.3(8)
C56 C57 H57 119.8
C58 C57 H57 119.8
C53 C58 C57 117.2(7)
C53 C58 C60 121.9(7)
C57 C58 C60 120.9(7)
C54 C59 H59A 109.5
C54 C59 H59B 109.5
H59A C59 H59B 109.5
C54 C59 H59C 109.5
H59A C59 H59C 109.5
H59B C59 H59C 109.5
C58 C60 H60A 109.5
C58 C60 H60B 109.5
H60A C60 H60B 109.5
C58 C60 H60C 109.5
H60A C60 H60C 109.5
H60B C60 H60C 109.5
C62 C61 C66 116.8(7)
C62 C61 B1 123.3(6)
C66 C61 B1 119.4(6)
C61 C62 C63 120.3(7)
C61 C62 H62 119.8
C63 C62 H62 119.8
C64 C63 C62 121.6(7)
C64 C63 C67 120.4(7)
C62 C63 C67 118.0(8)
C63 C64 C65 118.4(7)
C63 C64 H64 120.8
C65 C64 H64 120.8
C64 C65 C66 120.7(7)
C64 C65 C68 121.1(7)
C66 C65 C68 118.3(7)
C65 C66 C61 122.2(7)
C65 C66 H66 118.9
C61 C66 H66 118.9
F4 C67 F6 106.1(10)
F4 C67 F5 108.0(8)
F6 C67 F5 102.7(8)
F4 C67 C63 113.6(7)
F6 C67 C63 113.5(7)
F5 C67 C63 112.2(9)
F2' C68 F3 122.1(16)
F2' C68 F3' 111(2)
F3 C68 F3' 27.5(9)
F2' C68 F1 61(3)
F3 C68 F1 107.8(14)
F3' C68 F1 127.1(13)
F2' C68 F1' 91(3)
F3 C68 F1' 86.4(13)
F3' C68 F1' 112.4(13)
F1 C68 F1' 31.2(10)
F2' C68 F2 34.2(15)
F3 C68 F2 109.1(15)
F3' C68 F2 86.9(16)
F1 C68 F2 94.4(16)
F1' C68 F2 123.6(18)
F2' C68 C65 118.2(13)
F3 C68 C65 117.1(12)
F3' C68 C65 113.1(10)
F1 C68 C65 115.8(11)
F1' C68 C65 109.0(11)
F2 C68 C65 110.3(8)
C70 C69 C74 115.3(6)
C70 C69 B1 124.0(6)
C74 C69 B1 120.2(6)
C71 C70 C69 123.4(7)
C71 C70 H69 118.3
C69 C70 H69 118.3
C72 C71 C70 120.2(7)
C72 C71 C75 120.0(7)
C70 C71 C75 119.8(8)
C71 C72 C73 118.2(7)
C71 C72 H72 120.9
C73 C72 H72 120.9
C74 C73 C72 120.8(7)
C74 C73 C76 120.0(7)
C72 C73 C76 119.1(7)
C73 C74 C69 122.1(7)
C73 C74 H74 119.0
C69 C74 H74 119.0
F10 C76 F12 104.0(7)
F10 C76 F11 104.9(8)
F12 C76 F11 108.2(7)
F10 C76 C73 113.3(7)
F12 C76 C73 113.8(8)
F11 C76 C73 112.0(7)
C82 C77 C78 116.2(7)
C82 C77 B1 121.6(6)
C78 C77 B1 122.0(6)
C79 C78 C77 121.5(7)
C79 C78 H78 119.3
C77 C78 H78 119.3
C80 C79 C78 120.2(8)
C80 C79 C83 121.8(7)
C78 C79 C83 118.0(8)
C81 C80 C79 118.8(7)
C81 C80 H80 120.6
C79 C80 H80 120.6
C80 C81 C82 121.9(8)
C80 C81 C84 120.0(8)
C82 C81 C84 118.1(9)
C81 C82 C77 121.5(8)
C81 C82 H82 119.3
C77 C82 H82 119.3
F18 C83 F16 110.7(9)
F18 C83 F17 102.5(9)
F16 C83 F17 101.9(9)
F18 C83 C79 116.0(8)
F16 C83 C79 112.7(9)
F17 C83 C79 111.8(8)
F14 C84 F15 113.9(10)
F14 C84 F13 100.4(11)
F15 C84 F13 98.9(10)
F14 C84 C81 114.7(9)
F15 C84 C81 114.9(10)
F13 C84 C81 111.8(9)
C90 C85 C86 116.2(7)
C90 C85 B1 122.9(7)
C86 C85 B1 120.4(7)
C85 C86 C87 120.8(8)
C85 C86 H86 119.6
C87 C86 H86 119.6
C88 C87 C86 121.1(8)
C88 C87 C91 120.7(8)
C86 C87 C91 118.1(8)
C87 C88 C89 118.7(8)
C87 C88 H88 120.6
C89 C88 H88 120.6
C88 C89 C90 120.6(8)
C88 C89 C92 121.2(8)
C90 C89 C92 118.1(8)
C85 C90 C89 122.5(8)
C85 C90 H90 118.8
C89 C90 H90 118.8
F19 C91 F21 107.9(11)
F19 C91 F20 104.6(10)
F21 C91 F20 102.4(11)
F19 C91 C87 111.8(10)
F21 C91 C87 116.9(8)
F20 C91 C87 112.2(9)
F22 C92 F24 109.4(11)
F22 C92 F23 105.0(11)
F24 C92 F23 101.6(10)
F22 C92 C89 114.2(10)
F24 C92 C89 113.6(10)
F23 C92 C89 112.0(10)
C98 C93 C94 116.0(7)
C98 C93 B2 121.0(7)
C94 C93 B2 122.9(6)
C95 C94 C93 122.0(7)
C95 C94 H94 119.0
C93 C94 H94 119.0
C96 C95 C94 121.0(7)
C96 C95 C100 118.3(7)
C94 C95 C100 120.7(7)
C95 C96 C97 117.7(7)
C95 C96 H96 121.2
C97 C96 H96 121.2
C98 C97 C96 121.2(7)
C98 C97 C99 119.9(8)
C96 C97 C99 119.0(7)
C97 C98 C93 122.1(8)
C97 C98 H98 118.9
C93 C98 H98 118.9
F27 C99 F25 110.5(11)
F27 C99 F26 102.9(9)
F25 C99 F26 104.5(8)
F27 C99 C97 114.1(8)
F25 C99 C97 112.0(9)
F26 C99 C97 112.0(9)
F28 C100 F30 109.3(9)
F28 C100 F29 104.5(8)
F30 C100 F29 102.7(7)
F28 C100 C95 113.5(8)
F30 C100 C95 114.3(7)
F29 C100 C95 111.5(8)
C102 C101 C106 115.0(7)
C102 C101 B2 122.3(6)
C106 C101 B2 122.6(7)
C103 C102 C101 123.3(7)
C103 C102 H102 118.3
C101 C102 H102 118.3
C102 C103 C104 120.5(7)
C102 C103 C107 121.5(7)
C104 C103 C107 118.0(7)
C105 C104 C103 117.5(7)
C105 C104 H104 121.2
C103 C104 H104 121.2
C104 C105 C106 121.3(7)
C104 C105 C108 120.5(8)
C106 C105 C108 118.1(8)
C105 C106 C101 122.3(7)
C105 C106 H106 118.9
C101 C106 H106 118.9
F32 C107 F33 105.2(10)
F32 C107 F31 104.2(10)
F33 C107 F31 103.1(9)
F32 C107 C103 115.9(8)
F33 C107 C103 112.8(8)
F31 C107 C103 114.3(8)
F34 C108 F36 111.1(10)
F34 C108 F35 102.6(11)
F36 C108 F35 99.9(9)
F34 C108 C105 115.8(9)
F36 C108 C105 114.6(9)
F35 C108 C105 111.0(10)
C114 C109 C110 115.9(7)
C114 C109 B2 122.6(6)
C110 C109 B2 121.4(7)
C109 C110 C111 120.6(7)
C109 C110 H110 119.7
C111 C110 H110 119.7
C112 C111 C110 122.4(7)
C112 C111 C115 119.1(9)
C110 C111 C115 118.4(9)
C111 C112 C113 115.9(8)
C111 C112 H112 122.0
C113 C112 H112 122.0
C114 C113 C112 122.5(8)
C114 C113 C116 120.6(8)
C112 C113 C116 117.0(8)
C113 C114 C109 122.6(7)
C113 C114 H114 118.7
C109 C114 H114 118.7
F39 C115 F38 116.6(15)
F39 C115 F37' 125.7(15)
F38 C115 F37' 54.1(13)
F39 C115 F39' 36.3(11)
F38 C115 F39' 130.3(14)
F37' C115 F39' 103.0(19)
F39 C115 F37 103.0(13)
F38 C115 F37 94.8(14)
F37' C115 F37 41.6(13)
F39' C115 F37 68.9(15)
F39 C115 F38' 76.2(15)
F38 C115 F38' 54.5(13)
F37' C115 F38' 106.9(18)
F39' C115 F38' 110.5(19)
F37 C115 F38' 141.0(14)
F39 C115 C111 115.8(10)
F38 C115 C111 116.6(10)
F37' C115 C111 113.6(15)
F39' C115 C111 113.0(13)
F37 C115 C111 105.7(13)
F38' C115 C111 109.6(13)
F40 C116 F42 109.4(11)
F40 C116 F41 102.7(11)
F42 C116 F41 100.7(8)
F40 C116 C113 117.2(9)
F42 C116 C113 115.5(9)
F41 C116 C113 109.4(9)
C122 C117 C118 116.1(6)
C122 C117 B2 120.7(6)
C118 C117 B2 122.8(6)
C119 C118 C117 122.4(6)
C119 C118 H118 118.8
C117 C118 H118 118.8
C118 C119 C120 120.5(7)
C118 C119 C123 120.5(6)
C120 C119 C123 119.0(6)
C121 C120 C119 118.2(7)
C121 C120 H120 120.9
C119 C120 H120 120.9
C120 C121 C122 121.7(6)
C120 C121 C124 120.0(7)
C122 C121 C124 118.3(7)
C117 C122 C121 121.2(7)
C117 C122 H122 119.4
C121 C122 H122 119.4
F47 C123 F48 106.6(7)
F47 C123 F46 106.0(7)
F48 C123 F46 102.6(7)
F47 C123 C119 114.4(7)
F48 C123 C119 113.8(7)
F46 C123 C119 112.6(7)
F43 C124 F44 106.4(7)
F43 C124 F45 102.8(7)
F44 C124 F45 108.6(7)
F43 C124 C121 113.1(6)
F44 C124 C121 112.7(6)
F45 C124 C121 112.6(6)
N4 C46 C39 114.4(6)
N4 C46 C47 124.2(6)
C39 C46 C47 121.4(6)
O1 C126 C125 132(3)
O1 C126 H12A 104.2
C125 C126 H12A 104.2
O1 C126 H12B 104.2
C125 C126 H12B 104.2
H12A C126 H12B 105.5
O1 C127 C128 125(2)
O1 C127 H12F 106.2
C128 C127 H12F 106.2
O1 C127 H12G 106.2
C128 C127 H12G 106.2
H12F C127 H12G 106.4
C127 C128 H12H 109.5
C127 C128 H12I 109.5
H12H C128 H12I 109.5
C127 C128 H12J 109.5
H12H C128 H12J 109.5
H12I C128 H12J 109.5
F9' C75 F7 124.2(11)
F9' C75 F7' 115.7(13)
F7 C75 F7' 44.1(10)
F9' C75 F9 58.3(13)
F7 C75 F9 98.0(16)
F7' C75 F9 134.1(16)
F9' C75 F8 65.5(11)
F7 C75 F8 101.3(12)
F7' C75 F8 61.4(12)
F9 C75 F8 121.9(16)
F9' C75 F8' 96.8(12)
F7 C75 F8' 58.4(12)
F7' C75 F8' 101.8(15)
F9 C75 F8' 43.4(12)
F8 C75 F8' 140.8(11)
F9' C75 C71 117.1(9)
F7 C75 C71 118.5(9)
F7' C75 C71 111.5(12)
F9 C75 C71 110.0(12)
F8 C75 C71 107.4(10)
F8' C75 C71 111.8(10)
C129 C130 C131 127(4)
C129 C130 H13A 105.5
C131 C130 H13A 105.5
C129 C130 H13B 105.5
C131 C130 H13B 105.5
H13A C130 H13B 106.1
F2' F1 C68 57.2(16)
C68 F2' F1 62.2(19)
C130 C129 H12M 109.5
C130 C129 H12K 109.5
H12M C129 H12K 109.5
C130 C129 H12L 109.5
H12M C129 H12L 109.5
H12K C129 H12L 109.5
C131 C132 C133 148(3)
C131 C132 H13E 99.9
C133 C132 H13E 99.9
C131 C132 H13F 99.9
C133 C132 H13F 99.9
H13E C132 H13F 104.1
C133 C134 H13J 109.5
C133 C134 H13K 109.5
H13J C134 H13K 109.5
C133 C134 H13I 109.5
H13J C134 H13I 109.5
H13K C134 H13I 109.5
C132 C133 C134 138(4)
C132 C133 H13G 102.7
C134 C133 H13G 102.7
C132 C133 H13H 102.7
C134 C133 H13H 102.7
H13G C133 H13H 105.0
C126 C125 H12C 109.5
C126 C125 H12D 109.5
H12C C125 H12D 109.5
C126 C125 H12E 109.5
H12C C125 H12E 109.5
H12D C125 H12E 109.5

loop_
_geom_bond_atom_site_label_1
_geom_bond_atom_site_label_2
_geom_bond_distance
B1 C69 1.632(10)
B1 C85 1.634(11)
B1 C77 1.658(10)
B1 C61 1.669(11)
C1 C2 1.388(10)
C1 C6 1.422(11)
C1 N1 1.437(9)
N1 C9 1.313(8)
N1 Pd1 2.044(6)
O1 C126 1.17(3)
O1 C127 1.32(3)
Pd1 N4 2.029(6)
Pd1 N2 2.031(5)
Pd1 N3 2.038(6)
B2 C117 1.634(10)
B2 C109 1.648(11)
B2 C101 1.657(11)
B2 C93 1.668(10)
C2 C3 1.395(12)
C2 C7 1.479(12)
N2 C16 1.313(8)
N2 C23 1.469(9)
C131 C132 1.23(3)
C131 C130 1.36(4)
C131 H13C 0.9700
C131 H13D 0.9700
C3 C4 1.369(14)
C3 H3 0.9300
N3 C39 1.305(8)
N3 C31 1.443(8)
C4 C5 1.380(15)
C4 H4 0.9300
N4 C46 1.309(8)
N4 C53 1.468(9)
C5 C6 1.371(11)
C5 H5 0.9300
F5 C67 1.318(11)
C6 C8 1.491(11)
F6 C67 1.302(11)
C7 H7A 0.9600
C7 H7B 0.9600
C7 H7C 0.9600
C8 H8A 0.9600
C8 H8B 0.9600
C8 H8C 0.9600
C9 C16 1.463(9)
C9 C10 1.493(9)
C10 C15 1.385(10)
C10 C11 1.389(10)
F10 C76 1.304(10)
C11 C12 1.366(11)
C11 H11 0.9300
F11 C76 1.332(10)
C12 C13 1.360(14)
C12 H12 0.9300
F12 C76 1.314(10)
C13 C14 1.357(13)
C13 H13 0.9300
F13 C84 1.333(14)
C14 C15 1.385(11)
C14 H14 0.9300
F14 C84 1.265(13)
C15 H15 0.9300
F15 C84 1.310(12)
C16 C17 1.494(9)
C17 C18 1.382(10)
C17 C22 1.383(9)
F17 C83 1.358(11)
F16 C83 1.297(11)
C18 C19 1.391(10)
C18 H18 0.9300
F18 C83 1.269(11)
C19 C20 1.367(12)
C19 H19 0.9300
C20 C21 1.366(12)
C20 H20 0.9300
F20 C91 1.297(12)
F19 C91 1.289(13)
C21 C22 1.377(10)
C21 H21 0.9300
F21 C91 1.295(13)
C22 H22 0.9300
F22 C92 1.310(12)
C23 C28 1.380(9)
C23 C24 1.380(10)
F23 C92 1.354(14)
C24 C25 1.401(11)
C24 C29 1.491(11)
F24 C92 1.334(15)
C25 C26 1.395(13)
C25 H25 0.9300
F25 C99 1.281(12)
C26 C27 1.370(12)
C26 H26 0.9300
F26 C99 1.354(12)
C27 C28 1.387(11)
C27 H27 0.9300
F27 C99 1.269(11)
C28 C30 1.515(10)
F28 C100 1.304(10)
C29 H29A 0.9600
C29 H29B 0.9600
C29 H29C 0.9600
F29 C100 1.338(11)
C30 H30A 0.9600
C30 H30B 0.9600
C30 H30C 0.9600
F30 C100 1.324(11)
C31 C36 1.404(10)
C31 C32 1.418(10)
F31 C107 1.323(12)
C32 C33 1.347(11)
C32 C37 1.521(12)
F32 C107 1.264(11)
C33 C34 1.393(14)
C33 H33 0.9300
F33 C107 1.301(11)
C34 C35 1.385(14)
C34 H34 0.9300
F34 C108 1.248(13)
C35 C36 1.392(11)
C35 H35 0.9300
F35 C108 1.367(14)
C36 C38 1.480(11)
F36 C108 1.334(11)
C37 H37A 0.9600
C37 H37B 0.9600
C37 H37C 0.9600
C38 H38A 0.9600
C38 H38B 0.9600
C38 H38C 0.9600
C39 C46 1.475(10)
C39 C40 1.510(9)
C40 C45 1.374(11)
C40 C41 1.382(11)
F40 C116 1.264(11)
C41 C42 1.414(11)
C41 H41 0.9300
F41 C116 1.395(14)
C42 C43 1.366(14)
C42 H42 0.9300
F42 C116 1.308(12)
C43 C44 1.402(14)
C43 H43 0.9300
F43 C124 1.292(9)
C44 C45 1.367(11)
C44 H44 0.9300
F44 C124 1.293(9)
C45 H45 0.9300
F45 C124 1.320(9)
C47 C48 1.375(10)
C47 C52 1.399(11)
C47 C46 1.479(10)
F46 C123 1.343(11)
C48 C49 1.398(12)
C48 H48 0.9300
F47 C123 1.315(9)
C49 C50 1.402(15)
C49 H49 0.9300
F48 C123 1.318(9)
C50 C51 1.325(15)
C50 H50 0.9300
C51 C52 1.410(11)
C51 H51 0.9300
C52 H52 0.9300
C53 C58 1.377(10)
C53 C54 1.409(10)
C54 C55 1.400(12)
C54 C59 1.519(12)
C55 C56 1.323(13)
C55 H55 0.9300
C56 C57 1.362(12)
C56 H56 0.9300
C57 C58 1.383(10)
C57 H57 0.9300
C58 C60 1.509(10)
C59 H59A 0.9600
C59 H59B 0.9600
C59 H59C 0.9600
C60 H60A 0.9600
C60 H60B 0.9600
C60 H60C 0.9600
C61 C62 1.372(10)
C61 C66 1.385(10)
C62 C63 1.402(10)
C62 H62 0.9300
C63 C64 1.358(11)
C63 C67 1.528(11)
C64 C65 1.358(11)
C64 H64 0.9300
C65 C66 1.376(10)
C65 C68 1.499(12)
C66 H66 0.9300
C67 F4 1.280(11)
C68 F2' 1.25(2)
C68 F3 1.31(2)
C68 F3' 1.317(17)
C68 F1 1.318(19)
C68 F1' 1.363(19)
C68 F2 1.425(17)
C69 C70 1.391(10)
C69 C74 1.400(10)
C70 C71 1.383(10)
C70 H69 0.9300
C71 C72 1.379(11)
C71 C75 1.473(12)
C72 C73 1.390(11)
C72 H72 0.9300
C73 C74 1.386(10)
C73 C76 1.489(10)
C74 H74 0.9300
C77 C82 1.389(10)
C77 C78 1.399(10)
C78 C79 1.395(10)
C78 H78 0.9300
C79 C80 1.366(11)
C79 C83 1.480(12)
C80 C81 1.359(12)
C80 H80 0.9300
C81 C82 1.368(11)
C81 C84 1.519(12)
C82 H82 0.9300
C85 C90 1.380(10)
C85 C86 1.398(11)
C86 C87 1.404(11)
C86 H86 0.9300
C87 C88 1.354(12)
C87 C91 1.516(13)
C88 C89 1.372(12)
C88 H88 0.9300
C89 C90 1.381(11)
C89 C92 1.490(14)
C90 H90 0.9300
C93 C98 1.384(10)
C93 C94 1.396(10)
C94 C95 1.375(10)
C94 H94 0.9300
C95 C96 1.374(11)
C95 C100 1.489(12)
C96 C97 1.384(11)
C96 H96 0.9300
C97 C98 1.370(10)
C97 C99 1.513(12)
C98 H98 0.9300
C101 C102 1.381(10)
C101 C106 1.400(10)
C102 C103 1.376(10)
C102 H102 0.9300
C103 C104 1.397(11)
C103 C107 1.482(12)
C104 C105 1.365(11)
C104 H104 0.9300
C105 C106 1.387(10)
C105 C108 1.473(12)
C106 H106 0.9300
C109 C114 1.387(10)
C109 C110 1.389(10)
C110 C111 1.422(12)
C110 H110 0.9300
C111 C112 1.362(12)
C111 C115 1.521(14)
C112 C113 1.390(11)
C112 H112 0.9300
C113 C114 1.366(10)
C113 C116 1.485(13)
C114 H114 0.9300
C115 F39 1.243(16)
C115 F38 1.244(16)
C115 F37' 1.27(2)
C115 F39' 1.35(3)
C115 F37 1.48(2)
C115 F38' 1.51(3)
C117 C122 1.390(10)
C117 C118 1.404(10)
C118 C119 1.371(10)
C118 H118 0.9300
C119 C120 1.387(10)
C119 C123 1.492(10)
C120 C121 1.365(10)
C120 H120 0.9300
C121 C122 1.391(10)
C121 C124 1.503(9)
C122 H122 0.9300
C126 C125 1.31(4)
C126 H12A 0.9700
C126 H12B 0.9700
C127 C128 1.45(3)
C127 H12F 0.9700
C127 H12G 0.9700
C128 H12H 0.9600
C128 H12I 0.9600
C128 H12J 0.9600
F7 C75 1.265(15)
F8 C75 1.449(19)
F9 C75 1.39(3)
F7' C75 1.283(19)
F9' C75 1.259(13)
F8' C75 1.46(2)
C130 C129 1.30(3)
C130 H13A 0.9700
C130 H13B 0.9700
F1 F2' 1.30(5)
C129 H12M 0.9600
C129 H12K 0.9600
C129 H12L 0.9600
C132 C133 1.30(3)
C132 H13E 0.9700
C132 H13F 0.9700
C134 C133 1.36(3)
C134 H13J 0.9600
C134 H13K 0.9600
C134 H13I 0.9600
C133 H13G 0.9700
C133 H13H 0.9700
C125 H12C 0.9600
C125 H12D 0.9600
C125 H12E 0.9600
